data_7060298
loop_
_publ_author_name
'Wang, Yuanyuan'
'Wei, Zhonglin'
'Cao, Jungang'
'Liang, Dapeng'
'Lin, Yingjie'
'Duan, Haifeng'

_publ_section_title
;
 Synthesis of optically active
 2-amino-1&#x2032;-benzyl-2&#x2032;,5-dioxo-5H-spiro[indeno[1,2-b]pyran-4,3&#x2032;-indoline]-3-carbonitriles
 catalyzed by a bifunctional squaramide derived from quinine
;
_journal_issue 5
_journal_name_full 'New Journal of Chemistry'
_journal_page_first 2609
_journal_page_last 2613
_journal_paper_doi 10.1039/D0NJ06092E
_journal_volume 45
_journal_year 2021
_chemical_formula_moiety 'C27 H16 Cl N3 O3'
_chemical_formula_sum 'C27 H16 Cl N3 O3'
_chemical_formula_weight 465.88
_space_group_crystal_system monoclinic
_space_group_IT_number 14
_space_group_name_Hall '-P 2yn'
_space_group_name_H-M_alt 'P 1 21/n 1'
_atom_sites_solution_hydrogens mixed
_atom_sites_solution_primary iterative
_audit_creation_date 2020-06-22
_audit_creation_method
;
Olex2 1.3
(compiled 2019.09.11 svn.r3662 for OlexSys, GUI svn.r5938)
;
_audit_update_record
;
2020-06-28 deposited with the CCDC.	2021-01-11 downloaded from the CCDC.
;
_cell_angle_alpha 90
_cell_angle_beta 102.460(2)
_cell_angle_gamma 90
_cell_formula_units_Z 4
_cell_length_a 8.5954(5)
_cell_length_b 14.4663(8)
_cell_length_c 18.0480(10)
_cell_measurement_reflns_used 7930
_cell_measurement_temperature 190.15
_cell_measurement_theta_max 24.902
_cell_measurement_theta_min 2.312
_cell_volume 2191.3(2)
_computing_cell_refinement 'SAINT V8.40A (?, 2016)'
_computing_data_reduction 'SAINT V8.40A (?, 2016)'
_computing_molecular_graphics 'Olex2 1.3 (Dolomanov et al., 2009)'
_computing_publication_material 'Olex2 1.3 (Dolomanov et al., 2009)'
_computing_structure_refinement 'ShelXL 2018/3 (Sheldrick, 2015)'
_computing_structure_solution 'olex2.solve 1.3 (Bourhis et al., 2015)'
_diffrn_ambient_temperature 190.15
_diffrn_measured_fraction_theta_full 0.999
_diffrn_measured_fraction_theta_max 0.999
_diffrn_measurement_device_type 'CCDC Detect Area'
_diffrn_radiation_type MoK\a
_diffrn_radiation_wavelength 0.71073
_diffrn_reflns_av_R_equivalents 0.0587
_diffrn_reflns_av_unetI/netI 0.0335
_diffrn_reflns_Laue_measured_fraction_full 0.999
_diffrn_reflns_Laue_measured_fraction_max 0.999
_diffrn_reflns_limit_h_max 10
_diffrn_reflns_limit_h_min -10
_diffrn_reflns_limit_k_max 17
_diffrn_reflns_limit_k_min -17
_diffrn_reflns_limit_l_max 21
_diffrn_reflns_limit_l_min -21
_diffrn_reflns_number 26816
_diffrn_reflns_point_group_measured_fraction_full 0.999
_diffrn_reflns_point_group_measured_fraction_max 0.999
_diffrn_reflns_theta_full 25.018
_diffrn_reflns_theta_max 25.018
_diffrn_reflns_theta_min 2.311
_exptl_absorpt_coefficient_mu 0.211
_exptl_absorpt_correction_T_max 0.7452
_exptl_absorpt_correction_T_min 0.6478
_exptl_absorpt_correction_type multi-scan
_exptl_absorpt_process_details
;
 SADABS 2016/2: Krause, L., Herbst-Irmer, R., Sheldrick G.M. & Stalke D.,
 J. Appl. Cryst. 48 (2015) 3-10
;
_exptl_crystal_colour 'clear light colourless'
_exptl_crystal_colour_lustre clear
_exptl_crystal_colour_modifier light
_exptl_crystal_colour_primary colourless
_exptl_crystal_density_diffrn 1.412
_exptl_crystal_description block
_exptl_crystal_F_000 960
_exptl_crystal_size_max 0.03
_exptl_crystal_size_mid 0.02
_exptl_crystal_size_min 0.01
_refine_diff_density_max 0.349
_refine_diff_density_min -0.359
_refine_diff_density_rms 0.044
_refine_ls_extinction_method none
_refine_ls_goodness_of_fit_ref 1.049
_refine_ls_hydrogen_treatment constr
_refine_ls_matrix_type full
_refine_ls_number_parameters 307
_refine_ls_number_reflns 3867
_refine_ls_number_restraints 0
_refine_ls_restrained_S_all 1.049
_refine_ls_R_factor_all 0.0576
_refine_ls_R_factor_gt 0.0415
_refine_ls_shift/su_max 0.000
_refine_ls_shift/su_mean 0.000
_refine_ls_structure_factor_coef Fsqd
_refine_ls_weighting_details 'w=1/[\s^2^(Fo^2^)+(0.0351P)^2^+1.3109P] where P=(Fo^2^+2Fc^2^)/3'
_refine_ls_weighting_scheme calc
_refine_ls_wR_factor_gt 0.0917
_refine_ls_wR_factor_ref 0.1012
_reflns_Friedel_coverage 0.000
_reflns_number_gt 3073
_reflns_number_total 3867
_reflns_threshold_expression 'I > 2\s(I)'
_cod_data_source_file d0nj06092e2.cif
_cod_data_source_block mo_20191230_0m_pl_pl
_cod_depositor_comments 'Adding full bibliography for 7060298.cif.'
_cod_database_code 7060298
_shelx_shelxl_version_number 2018/3
_shelx_space_group_comment
;
The symmetry employed for this shelxl refinement is uniquely defined
by the following loop, which should always be used as a source of
symmetry information in preference to the above space-group names.
They are only intended as comments.
;
_shelx_estimated_absorpt_t_max 0.998
_shelx_estimated_absorpt_t_min 0.994
_olex2_refinement_description
;
1. Fixed Uiso
 At 1.2 times of:
  All C(H) groups, All C(H,H) groups, All N(H,H) groups
2.a Riding coordinates:
 N00M(H00A,H00B)
2.b Secondary CH2 refined with riding coordinates:
 C027(H02A,H02B)
2.c Aromatic/amide H refined with riding coordinates:
 C02B(H02C), C02M(H02M), C02N(H02N), C02Z(H02Z), C030(H030), C031(H031),
 C03A(H03A), C03C(H03C), C03F(H03F), C03G(H03G), C03I(H03I), C03S(H03S)
;
_olex2_submission_special_instructions 'No special instructions were received'

loop_
_space_group_symop_operation_xyz
'x, y, z'
'-x+1/2, y+1/2, -z+1/2'
'-x, -y, -z'
'x-1/2, -y-1/2, z-1/2'

loop_
_atom_site_label
_atom_site_type_symbol
_atom_site_fract_x
_atom_site_fract_y
_atom_site_fract_z
_atom_site_U_iso_or_equiv
_atom_site_adp_type
_atom_site_occupancy
_atom_site_site_symmetry_order
_atom_site_calc_flag
_atom_site_refinement_flags_posn
_atom_site_refinement_flags_adp
_atom_site_refinement_flags_occupancy
_atom_site_disorder_assembly
_atom_site_disorder_group
Cl1 Cl 0.50849(8) 0.09108(5) 0.26104(4) 0.0554(2) Uani 1 1 d . . . . .
O005 O 1.03694(15) 0.42448(9) 0.57515(8) 0.0304(3) Uani 1 1 d . . . . .
O00C O 1.17454(18) 0.16334(11) 0.44572(10) 0.0467(4) Uani 1 1 d . . . . .
O00F O 0.93719(18) 0.38109(10) 0.34347(8) 0.0372(4) Uani 1 1 d . . . . .
N00M N 0.8125(2) 0.49688(12) 0.57973(10) 0.0343(4) Uani 1 1 d . . . . .
H00A H 0.882289 0.542284 0.593435 0.041 Uiso 1 1 d R U . . .
H00B H 0.726819 0.519934 0.548895 0.041 Uiso 1 1 d R U . . .
N013 N 0.5012(2) 0.40123(14) 0.44161(11) 0.0425(5) Uani 1 1 d . . . . .
N00K N 0.75894(19) 0.26180(11) 0.32598(9) 0.0294(4) Uani 1 1 d . . . . .
C00X C 0.6344(2) 0.38538(14) 0.46282(12) 0.0297(5) Uani 1 1 d . . . . .
C014 C 0.5909(3) 0.35198(14) 0.22236(12) 0.0330(5) Uani 1 1 d . . . . .
C015 C 1.1145(2) 0.35335(13) 0.55019(11) 0.0264(4) Uani 1 1 d . . . . .
C01A C 0.7997(2) 0.36996(13) 0.49027(11) 0.0271(4) Uani 1 1 d . . . . .
C01E C 1.0522(2) 0.29190(13) 0.49704(11) 0.0267(4) Uani 1 1 d . . . . .
C01G C 0.8749(2) 0.42923(13) 0.54485(11) 0.0272(4) Uani 1 1 d . . . . .
C01H C 0.7952(2) 0.20292(13) 0.44659(11) 0.0270(4) Uani 1 1 d . . . . .
C01N C 1.3252(2) 0.25791(14) 0.54860(12) 0.0302(5) Uani 1 1 d . . . . .
C027 C 0.7131(3) 0.27646(15) 0.24370(11) 0.0328(5) Uani 1 1 d . . . . .
H02A H 0.669524 0.218147 0.218913 0.039 Uiso 1 1 calc R U . . .
H02B H 0.809169 0.292655 0.224479 0.039 Uiso 1 1 calc R U . . .
C02B C 1.3922(2) 0.38339(15) 0.63847(12) 0.0342(5) Uani 1 1 d . . . . .
H02C H 1.364098 0.438065 0.661659 0.041 Uiso 1 1 calc R U . . .
C02D C 1.2836(2) 0.33733(14) 0.58385(11) 0.0272(4) Uani 1 1 d . . . . .
C02E C 0.7160(2) 0.19012(13) 0.37086(12) 0.0279(4) Uani 1 1 d . . . . .
C02H C 0.8683(2) 0.31939(14) 0.36902(12) 0.0282(4) Uani 1 1 d . . . . .
C02L C 1.1818(2) 0.22697(14) 0.48994(12) 0.0314(5) Uani 1 1 d . . . . .
C02M C 0.4526(3) 0.35390(17) 0.24978(13) 0.0429(6) Uani 1 1 d . . . . .
H02M H 0.432697 0.306555 0.283023 0.051 Uiso 1 1 calc R U . . .
C02N C 0.7897(2) 0.13822(14) 0.50159(12) 0.0326(5) Uani 1 1 d . . . . .
H02N H 0.847000 0.147160 0.552306 0.039 Uiso 1 1 calc R U . . .
C02V C 0.6191(2) 0.11330(15) 0.35211(13) 0.0341(5) Uani 1 1 d . . . . .
C02X C 0.8835(2) 0.29444(13) 0.45345(11) 0.0269(4) Uani 1 1 d . . . . .
C02Z C 1.5456(3) 0.34626(17) 0.65840(13) 0.0407(6) Uani 1 1 d . . . . .
H02Z H 1.623717 0.376360 0.695923 0.049 Uiso 1 1 calc R U . . .
C030 C 0.6111(3) 0.04878(15) 0.40803(13) 0.0369(5) Uani 1 1 d . . . . .
H030 H 0.543999 -0.003650 0.395479 0.044 Uiso 1 1 calc R U . . .
C031 C 1.4755(2) 0.22148(15) 0.56893(14) 0.0385(5) Uani 1 1 d . . . . .
H031 H 1.503474 0.166854 0.545653 0.046 Uiso 1 1 calc R U . . .
C03A C 1.5859(3) 0.26709(17) 0.62482(14) 0.0437(6) Uani 1 1 d . . . . .
H03A H 1.690834 0.243074 0.639979 0.052 Uiso 1 1 calc R U . . .
C03C C 0.6975(3) 0.05869(15) 0.48110(13) 0.0366(5) Uani 1 1 d . . . . .
H03C H 0.694700 0.011748 0.517600 0.044 Uiso 1 1 calc R U . . .
C03F C 0.3425(3) 0.42472(18) 0.22900(14) 0.0489(6) Uani 1 1 d . . . . .
H03F H 0.247998 0.425770 0.248248 0.059 Uiso 1 1 calc R U . . .
C03G C 0.6171(3) 0.42171(16) 0.17406(14) 0.0439(6) Uani 1 1 d . . . . .
H03G H 0.711835 0.421303 0.154980 0.053 Uiso 1 1 calc R U . . .
C03I C 0.3701(3) 0.49325(17) 0.18063(14) 0.0476(6) Uani 1 1 d . . . . .
H03I H 0.294365 0.541350 0.166272 0.057 Uiso 1 1 calc R U . . .
C03S C 0.5071(3) 0.49225(17) 0.15306(15) 0.0508(6) Uani 1 1 d . . . . .
H03S H 0.526345 0.539660 0.119748 0.061 Uiso 1 1 calc R U . . .

loop_
_atom_site_aniso_label
_atom_site_aniso_U_11
_atom_site_aniso_U_22
_atom_site_aniso_U_33
_atom_site_aniso_U_23
_atom_site_aniso_U_13
_atom_site_aniso_U_12
Cl1 0.0609(4) 0.0550(4) 0.0438(4) -0.0078(3) -0.0035(3) -0.0251(3)
O005 0.0242(7) 0.0287(8) 0.0360(8) -0.0076(6) 0.0014(6) 0.0032(6)
O00C 0.0356(9) 0.0399(10) 0.0625(11) -0.0210(8) 0.0058(8) 0.0029(7)
O00F 0.0399(9) 0.0338(9) 0.0366(9) 0.0019(7) 0.0056(7) -0.0086(7)
N00M 0.0274(9) 0.0284(10) 0.0448(11) -0.0078(8) 0.0026(8) 0.0023(7)
N013 0.0311(11) 0.0463(12) 0.0470(12) -0.0032(9) 0.0018(9) 0.0065(9)
N00K 0.0290(9) 0.0281(9) 0.0286(9) -0.0008(7) 0.0009(7) -0.0012(7)
C00X 0.0298(12) 0.0248(11) 0.0331(12) -0.0028(8) 0.0034(9) 0.0005(9)
C014 0.0348(12) 0.0308(12) 0.0293(11) -0.0033(9) -0.0020(9) -0.0038(9)
C015 0.0250(10) 0.0250(11) 0.0296(11) 0.0018(8) 0.0065(8) 0.0033(8)
C01A 0.0232(10) 0.0245(11) 0.0324(11) 0.0010(8) 0.0037(8) 0.0023(8)
C01E 0.0247(10) 0.0245(11) 0.0298(11) -0.0004(8) 0.0033(8) 0.0004(8)
C01G 0.0231(10) 0.0255(11) 0.0322(11) 0.0021(8) 0.0042(8) 0.0023(8)
C01H 0.0234(10) 0.0230(10) 0.0342(11) -0.0017(8) 0.0054(9) 0.0031(8)
C01N 0.0258(10) 0.0269(11) 0.0373(12) 0.0013(9) 0.0056(9) 0.0000(8)
C027 0.0356(12) 0.0337(12) 0.0271(11) -0.0028(9) 0.0024(9) -0.0013(9)
C02B 0.0296(11) 0.0375(13) 0.0346(12) -0.0035(9) 0.0048(9) -0.0010(9)
C02D 0.0246(10) 0.0267(11) 0.0301(11) 0.0031(8) 0.0053(8) 0.0003(8)
C02E 0.0247(10) 0.0232(10) 0.0350(11) -0.0024(8) 0.0048(9) 0.0022(8)
C02H 0.0265(10) 0.0247(11) 0.0326(11) -0.0017(9) 0.0045(9) 0.0020(9)
C02L 0.0283(11) 0.0269(11) 0.0391(12) -0.0021(9) 0.0072(9) -0.0001(9)
C02M 0.0430(14) 0.0454(14) 0.0396(13) 0.0047(11) 0.0074(11) 0.0029(11)
C02N 0.0337(12) 0.0305(12) 0.0331(12) 0.0011(9) 0.0065(9) 0.0037(9)
C02V 0.0308(11) 0.0305(12) 0.0399(13) -0.0055(9) 0.0053(10) -0.0024(9)
C02X 0.0251(10) 0.0234(10) 0.0313(11) -0.0020(8) 0.0043(8) 0.0011(8)
C02Z 0.0276(11) 0.0488(15) 0.0414(13) -0.0014(11) -0.0024(10) -0.0036(10)
C030 0.0335(12) 0.0271(11) 0.0515(14) -0.0049(10) 0.0122(11) -0.0057(9)
C031 0.0294(12) 0.0324(12) 0.0539(14) -0.0001(10) 0.0093(10) 0.0041(9)
C03A 0.0245(11) 0.0492(15) 0.0539(15) 0.0053(12) 0.0004(10) 0.0058(10)
C03C 0.0396(12) 0.0272(12) 0.0452(14) 0.0033(9) 0.0143(11) 0.0003(9)
C03F 0.0424(14) 0.0561(16) 0.0464(15) -0.0035(12) 0.0059(11) 0.0108(12)
C03G 0.0401(13) 0.0419(14) 0.0471(14) 0.0094(11) 0.0038(11) -0.0049(11)
C03I 0.0512(15) 0.0397(14) 0.0438(14) -0.0031(11) -0.0080(12) 0.0081(12)
C03S 0.0528(16) 0.0386(14) 0.0552(16) 0.0098(12) -0.0009(13) -0.0015(12)

loop_
_atom_type_symbol
_atom_type_description
_atom_type_scat_dispersion_real
_atom_type_scat_dispersion_imag
_atom_type_scat_source
C C 0.0033 0.0016 'International Tables Vol C Tables 4.2.6.8 and 6.1.1.4'
H H 0.0000 0.0000 'International Tables Vol C Tables 4.2.6.8 and 6.1.1.4'
Cl Cl 0.1484 0.1585 'International Tables Vol C Tables 4.2.6.8 and 6.1.1.4'
N N 0.0061 0.0033 'International Tables Vol C Tables 4.2.6.8 and 6.1.1.4'
O O 0.0106 0.0060 'International Tables Vol C Tables 4.2.6.8 and 6.1.1.4'

loop_
_geom_angle_atom_site_label_1
_geom_angle_atom_site_label_2
_geom_angle_atom_site_label_3
_geom_angle
_geom_angle_site_symmetry_1
_geom_angle_site_symmetry_3
_geom_angle_publ_flag
C015 O005 C01G 115.59(15) . . ?
H00A N00M H00B 108.4 . . ?
C01G N00M H00A 110.9 . . ?
C01G N00M H00B 110.0 . . ?
C02E N00K C027 129.79(16) . . ?
C02H N00K C027 119.25(17) . . ?
C02H N00K C02E 110.77(16) . . ?
N013 C00X C01A 177.4(2) . . ?
C02M C014 C027 121.9(2) . . ?
C03G C014 C027 119.4(2) . . ?
C03G C014 C02M 118.7(2) . . ?
O005 C015 C02D 119.79(17) . . ?
C01E C015 O005 126.57(18) . . ?
C01E C015 C02D 113.63(17) . . ?
C00X C01A C02X 119.26(17) . . ?
C01G C01A C00X 115.94(18) . . ?
C01G C01A C02X 124.62(17) . . ?
C015 C01E C02L 106.97(17) . . ?
C015 C01E C02X 123.81(17) . . ?
C02L C01E C02X 129.19(17) . . ?
N00M C01G O005 108.78(16) . . ?
N00M C01G C01A 128.82(18) . . ?
C01A C01G O005 122.37(17) . . ?
C02E C01H C02X 108.90(17) . . ?
C02N C01H C02E 122.00(19) . . ?
C02N C01H C02X 129.08(19) . . ?
C02D C01N C02L 108.27(17) . . ?
C031 C01N C02D 120.9(2) . . ?
C031 C01N C02L 130.8(2) . . ?
N00K C027 C014 112.55(17) . . ?
N00K C027 H02A 109.1 . . ?
N00K C027 H02B 109.1 . . ?
C014 C027 H02A 109.1 . . ?
C014 C027 H02B 109.1 . . ?
H02A C027 H02B 107.8 . . ?
C02D C02B H02C 121.5 . . ?
C02D C02B C02Z 117.1(2) . . ?
C02Z C02B H02C 121.5 . . ?
C01N C02D C015 105.61(17) . . ?
C02B C02D C015 132.73(19) . . ?
C02B C02D C01N 121.66(19) . . ?
C01H C02E N00K 109.27(17) . . ?
C02V C02E N00K 131.76(19) . . ?
C02V C02E C01H 118.93(19) . . ?
O00F C02H N00K 124.33(19) . . ?
O00F C02H C02X 127.00(18) . . ?
N00K C02H C02X 108.64(17) . . ?
O00C C02L C01E 127.23(19) . . ?
O00C C02L C01N 127.32(19) . . ?
C01E C02L C01N 105.44(17) . . ?
C014 C02M H02M 119.8 . . ?
C014 C02M C03F 120.4(2) . . ?
C03F C02M H02M 119.8 . . ?
C01H C02N H02N 120.8 . . ?
C01H C02N C03C 118.4(2) . . ?
C03C C02N H02N 120.8 . . ?
C02E C02V Cl1 123.72(17) . . ?
C02E C02V C030 118.9(2) . . ?
C030 C02V Cl1 117.35(16) . . ?
C01A C02X C02H 108.24(16) . . ?
C01E C02X C01A 106.39(16) . . ?
C01E C02X C01H 115.66(16) . . ?
C01E C02X C02H 113.02(16) . . ?
C01H C02X C01A 112.51(16) . . ?
C01H C02X C02H 100.90(16) . . ?
C02B C02Z H02Z 119.3 . . ?
C03A C02Z C02B 121.3(2) . . ?
C03A C02Z H02Z 119.3 . . ?
C02V C030 H030 119.1 . . ?
C03C C030 C02V 121.8(2) . . ?
C03C C030 H030 119.1 . . ?
C01N C031 H031 121.1 . . ?
C01N C031 C03A 117.9(2) . . ?
C03A C031 H031 121.1 . . ?
C02Z C03A C031 121.1(2) . . ?
C02Z C03A H03A 119.4 . . ?
C031 C03A H03A 119.4 . . ?
C02N C03C H03C 120.1 . . ?
C030 C03C C02N 119.8(2) . . ?
C030 C03C H03C 120.1 . . ?
C02M C03F H03F 119.9 . . ?
C03I C03F C02M 120.1(2) . . ?
C03I C03F H03F 119.9 . . ?
C014 C03G H03G 119.5 . . ?
C014 C03G C03S 121.0(2) . . ?
C03S C03G H03G 119.5 . . ?
C03F C03I H03I 120.0 . . ?
C03S C03I C03F 120.1(2) . . ?
C03S C03I H03I 120.0 . . ?
C03G C03S H03S 120.1 . . ?
C03I C03S C03G 119.7(2) . . ?
C03I C03S H03S 120.1 . . ?

loop_
_geom_bond_atom_site_label_1
_geom_bond_atom_site_label_2
_geom_bond_distance
_geom_bond_site_symmetry_2
_geom_bond_publ_flag
Cl1 C02V 1.742(2) . ?
O005 C015 1.355(2) . ?
O005 C01G 1.384(2) . ?
O00C C02L 1.211(2) . ?
O00F C02H 1.215(2) . ?
N00M H00A 0.8879 . ?
N00M H00B 0.8868 . ?
N00M C01G 1.337(3) . ?
N013 C00X 1.149(3) . ?
N00K C027 1.467(3) . ?
N00K C02E 1.413(3) . ?
N00K C02H 1.366(3) . ?
C00X C01A 1.418(3) . ?
C014 C027 1.507(3) . ?
C014 C02M 1.383(3) . ?
C014 C03G 1.383(3) . ?
C015 C01E 1.333(3) . ?
C015 C02D 1.468(3) . ?
C01A C01G 1.359(3) . ?
C01A C02X 1.536(3) . ?
C01E C02L 1.484(3) . ?
C01E C02X 1.494(3) . ?
C01H C02E 1.402(3) . ?
C01H C02N 1.373(3) . ?
C01H C02X 1.518(3) . ?
C01N C02D 1.396(3) . ?
C01N C02L 1.509(3) . ?
C01N C031 1.370(3) . ?
C027 H02A 0.9900 . ?
C027 H02B 0.9900 . ?
C02B H02C 0.9500 . ?
C02B C02D 1.375(3) . ?
C02B C02Z 1.398(3) . ?
C02E C02V 1.386(3) . ?
C02H C02X 1.544(3) . ?
C02M H02M 0.9500 . ?
C02M C03F 1.390(3) . ?
C02N H02N 0.9500 . ?
C02N C03C 1.401(3) . ?
C02V C030 1.387(3) . ?
C02Z H02Z 0.9500 . ?
C02Z C03A 1.375(3) . ?
C030 H030 0.9500 . ?
C030 C03C 1.374(3) . ?
C031 H031 0.9500 . ?
C031 C03A 1.393(3) . ?
C03A H03A 0.9500 . ?
C03C H03C 0.9500 . ?
C03F H03F 0.9500 . ?
C03F C03I 1.375(4) . ?
C03G H03G 0.9500 . ?
C03G C03S 1.387(3) . ?
C03I H03I 0.9500 . ?
C03I C03S 1.373(4) . ?
C03S H03S 0.9500 . ?

loop_
_geom_torsion_atom_site_label_1
_geom_torsion_atom_site_label_2
_geom_torsion_atom_site_label_3
_geom_torsion_atom_site_label_4
_geom_torsion
_geom_torsion_site_symmetry_1
_geom_torsion_site_symmetry_2
_geom_torsion_site_symmetry_3
_geom_torsion_site_symmetry_4
_geom_torsion_publ_flag
Cl1 C02V C030 C03C 178.09(17) . . . . ?
O005 C015 C01E C02L -179.26(18) . . . . ?
O005 C015 C01E C02X 2.5(3) . . . . ?
O005 C015 C02D C01N 177.50(17) . . . . ?
O005 C015 C02D C02B -2.1(3) . . . . ?
O00F C02H C02X C01A 72.0(2) . . . . ?
O00F C02H C02X C01E -45.6(3) . . . . ?
O00F C02H C02X C01H -169.71(19) . . . . ?
N00K C02E C02V Cl1 -5.0(3) . . . . ?
N00K C02E C02V C030 173.6(2) . . . . ?
N00K C02H C02X C01A -106.13(18) . . . . ?
N00K C02H C02X C01E 136.29(17) . . . . ?
N00K C02H C02X C01H 12.2(2) . . . . ?
C00X C01A C01G O005 -177.83(18) . . . . ?
C00X C01A C01G N00M 4.5(3) . . . . ?
C00X C01A C02X C01E -177.07(18) . . . . ?
C00X C01A C02X C01H -49.4(2) . . . . ?
C00X C01A C02X C02H 61.2(2) . . . . ?
C014 C02M C03F C03I 0.3(4) . . . . ?
C014 C03G C03S C03I 0.2(4) . . . . ?
C015 O005 C01G N00M 174.22(16) . . . . ?
C015 O005 C01G C01A -3.8(3) . . . . ?
C015 C01E C02L O00C -177.1(2) . . . . ?
C015 C01E C02L C01N 2.1(2) . . . . ?
C015 C01E C02X C01A -7.8(3) . . . . ?
C015 C01E C02X C01H -133.5(2) . . . . ?
C015 C01E C02X C02H 110.9(2) . . . . ?
C01E C015 C02D C01N -1.3(2) . . . . ?
C01E C015 C02D C02B 179.1(2) . . . . ?
C01G O005 C015 C01E 4.1(3) . . . . ?
C01G O005 C015 C02D -174.54(17) . . . . ?
C01G C01A C02X C01E 7.9(3) . . . . ?
C01G C01A C02X C01H 135.6(2) . . . . ?
C01G C01A C02X C02H -113.8(2) . . . . ?
C01H C02E C02V Cl1 177.66(15) . . . . ?
C01H C02E C02V C030 -3.7(3) . . . . ?
C01H C02N C03C C030 -2.3(3) . . . . ?
C01N C031 C03A C02Z -0.2(4) . . . . ?
C027 N00K C02E C01H 177.19(18) . . . . ?
C027 N00K C02E C02V -0.4(3) . . . . ?
C027 N00K C02H O00F -3.2(3) . . . . ?
C027 N00K C02H C02X 175.02(16) . . . . ?
C027 C014 C02M C03F 179.9(2) . . . . ?
C027 C014 C03G C03S 179.9(2) . . . . ?
C02B C02Z C03A C031 0.8(4) . . . . ?
C02D C015 C01E C02L -0.6(2) . . . . ?
C02D C015 C01E C02X -178.80(18) . . . . ?
C02D C01N C02L O00C 176.2(2) . . . . ?
C02D C01N C02L C01E -2.9(2) . . . . ?
C02D C01N C031 C03A -1.1(3) . . . . ?
C02D C02B C02Z C03A -0.1(3) . . . . ?
C02E N00K C027 C014 104.6(2) . . . . ?
C02E N00K C02H O00F 172.32(19) . . . . ?
C02E N00K C02H C02X -9.5(2) . . . . ?
C02E C01H C02N C03C -2.1(3) . . . . ?
C02E C01H C02X C01A 104.39(19) . . . . ?
C02E C01H C02X C01E -133.06(18) . . . . ?
C02E C01H C02X C02H -10.76(19) . . . . ?
C02E C02V C030 C03C -0.6(3) . . . . ?
C02H N00K C027 C014 -80.9(2) . . . . ?
C02H N00K C02E C01H 2.3(2) . . . . ?
C02H N00K C02E C02V -175.2(2) . . . . ?
C02L C01E C02X C01A 174.40(19) . . . . ?
C02L C01E C02X C01H 48.7(3) . . . . ?
C02L C01E C02X C02H -66.9(3) . . . . ?
C02L C01N C02D C015 2.5(2) . . . . ?
C02L C01N C02D C02B -177.84(19) . . . . ?
C02L C01N C031 C03A 178.5(2) . . . . ?
C02M C014 C027 N00K -50.5(3) . . . . ?
C02M C014 C03G C03S -0.2(3) . . . . ?
C02M C03F C03I C03S -0.4(4) . . . . ?
C02N C01H C02E N00K -172.75(18) . . . . ?
C02N C01H C02E C02V 5.2(3) . . . . ?
C02N C01H C02X C01A -77.0(3) . . . . ?
C02N C01H C02X C01E 45.6(3) . . . . ?
C02N C01H C02X C02H 167.89(19) . . . . ?
C02V C030 C03C C02N 3.7(3) . . . . ?
C02X C01A C01G O005 -2.7(3) . . . . ?
C02X C01A C01G N00M 179.7(2) . . . . ?
C02X C01E C02L O00C 1.0(4) . . . . ?
C02X C01E C02L C01N -179.83(19) . . . . ?
C02X C01H C02E N00K 6.0(2) . . . . ?
C02X C01H C02E C02V -176.08(17) . . . . ?
C02X C01H C02N C03C 179.42(19) . . . . ?
C02Z C02B C02D C015 178.3(2) . . . . ?
C02Z C02B C02D C01N -1.2(3) . . . . ?
C031 C01N C02D C015 -177.79(19) . . . . ?
C031 C01N C02D C02B 1.9(3) . . . . ?
C031 C01N C02L O00C -3.4(4) . . . . ?
C031 C01N C02L C01E 177.5(2) . . . . ?
C03F C03I C03S C03G 0.2(4) . . . . ?
C03G C014 C027 N00K 129.4(2) . . . . ?
C03G C014 C02M C03F 0.0(3) . . . . ?
